data_4126909
loop_
_publ_author_name
'Zhang, Guanyun'
'Li, Wenyun'
'Liu, Caiyun'
'Jia, Jiong'
'Tung, Chen-Ho'
'Wang, Yifeng'

_publ_section_title
;
 Titanium-Oxide Host Clusters with Exchangeable Guests.
;
_journal_name_full 'Journal of the American Chemical Society'
_journal_paper_doi 10.1021/jacs.7b10565
_journal_year 2017
_chemical_formula_moiety 'C15.3 Cl6 Cs3 N3.3 O60 Ti12, 11(Cl), 9(O2), 2.7(N), 2.7(C)'
_chemical_formula_sum 'C18 Cl17 Cs3 N6 O78 Ti12'
_chemical_formula_weight 3124.42
_chemical_name_systematic
;
 ?
;
_space_group_crystal_system trigonal
_space_group_IT_number 167
_space_group_name_Hall '-R 3 2"c'
_space_group_name_H-M_alt 'R -3 c'
_symmetry_space_group_name_Hall '-R 3 2"c'
_symmetry_space_group_name_H-M 'R -3 c :H'
_atom_sites_solution_primary direct
_audit_creation_date 2017-07-22
_audit_creation_method
;
Olex2 1.2
(compiled 2016.11.30 svn.r3356 for OlexSys, GUI svn.r5269)
;
_cell_angle_alpha 90
_cell_angle_beta 90
_cell_angle_gamma 120
_cell_formula_units_Z 6
_cell_length_a 18.4438(12)
_cell_length_b 18.4438(12)
_cell_length_c 62.155(8)
_cell_measurement_reflns_used 9366
_cell_measurement_temperature 173
_cell_measurement_theta_max 27.50
_cell_measurement_theta_min 2.42
_cell_volume 18311(3)
_computing_cell_refinement 'SAINT V8.30C (?, 2016)'
_computing_data_reduction 'SAINT V8.30C (?, 2016)'
_computing_molecular_graphics 'Olex2 (Dolomanov et al., 2009)'
_computing_publication_material 'Olex2 (Dolomanov et al., 2009)'
_computing_structure_refinement 'ShelXL (Sheldrick, 2015)'
_computing_structure_solution 'ShelXS (Sheldrick, 2008)'
_diffrn_ambient_temperature 173
_diffrn_measured_fraction_theta_full 1.000
_diffrn_measured_fraction_theta_max 1.000
_diffrn_measurement_device_type 'CCD area detector'
_diffrn_measurement_method 'phi and omega scans'
_diffrn_radiation_monochromator graphite
_diffrn_radiation_type MoK\a
_diffrn_radiation_wavelength 0.71073
_diffrn_reflns_av_R_equivalents 0.0300
_diffrn_reflns_av_unetI/netI 0.0176
_diffrn_reflns_Laue_measured_fraction_full 1.000
_diffrn_reflns_Laue_measured_fraction_max 1.000
_diffrn_reflns_limit_h_max 23
_diffrn_reflns_limit_h_min -23
_diffrn_reflns_limit_k_max 23
_diffrn_reflns_limit_k_min -21
_diffrn_reflns_limit_l_max 80
_diffrn_reflns_limit_l_min -80
_diffrn_reflns_number 31659
_diffrn_reflns_point_group_measured_fraction_full 1.000
_diffrn_reflns_point_group_measured_fraction_max 1.000
_diffrn_reflns_theta_full 26.000
_diffrn_reflns_theta_max 27.501
_diffrn_reflns_theta_min 1.828
_exptl_absorpt_coefficient_mu 2.085
_exptl_absorpt_correction_T_max 0.7456
_exptl_absorpt_correction_T_min 0.2735
_exptl_absorpt_correction_type multi-scan
_exptl_absorpt_process_details
'SADABS-2012/1 (Bruker,2012) was used for absorption correction. wR2(int) was 0.1264 before and 0.0426 after correction. The Ratio of minimum to maximum transmission is 0.3668. The \l/2 correction factor is 0.0015.'
_exptl_crystal_colour 'clear colourless'
_exptl_crystal_colour_lustre clear
_exptl_crystal_colour_primary colourless
_exptl_crystal_density_diffrn 1.700
_exptl_crystal_description block
_exptl_crystal_F_000 8952
_refine_diff_density_max 2.797
_refine_diff_density_min -3.865
_refine_diff_density_rms 0.325
_refine_ls_extinction_method none
_refine_ls_goodness_of_fit_ref 1.175
_refine_ls_hydrogen_treatment undef
_refine_ls_matrix_type full
_refine_ls_number_parameters 234
_refine_ls_number_reflns 4690
_refine_ls_number_restraints 0
_refine_ls_restrained_S_all 1.175
_refine_ls_R_factor_all 0.0996
_refine_ls_R_factor_gt 0.0966
_refine_ls_shift/su_max 0.001
_refine_ls_shift/su_mean 0.000
_refine_ls_structure_factor_coef Fsqd
_refine_ls_weighting_details 'w=1/[\s^2^(Fo^2^)+(0.1017P)^2^+1951.9485P] where P=(Fo^2^+2Fc^2^)/3'
_refine_ls_weighting_scheme calc
_refine_ls_wR_factor_gt 0.2864
_refine_ls_wR_factor_ref 0.2883
_reflns_Friedel_coverage 0.000
_reflns_number_gt 4426
_reflns_number_total 4690
_reflns_threshold_expression 'I > 2\s(I)'
_cod_data_source_file ja7b10565_si_001.cif
_cod_data_source_block r-3m
_cod_database_code 4126909
_shelxl_version_number 2013-4
_shelx_space_group_comment
;
The symmetry employed for this shelxl refinement is uniquely defined
by the following loop, which should always be used as a source of
symmetry information in preference to the above space-group names.
They are only intended as comments.
;
_olex2_refinement_description
;
1. Others
 Fixed Sof: N1(0.55) C3(0.55) O12(0.25) O13(0.25) O11(0.5) N2(0.45) C4(0.45)
;
_olex2_submission_special_instructions 'No special instructions were received'

loop_
_space_group_symop_operation_xyz
'x, y, z'
'-y, x-y, z'
'-x+y, -x, z'
'x-y, -y, -z+1/2'
'-x, -x+y, -z+1/2'
'y, x, -z+1/2'
'x+2/3, y+1/3, z+1/3'
'-y+2/3, x-y+1/3, z+1/3'
'-x+y+2/3, -x+1/3, z+1/3'
'x-y+2/3, -y+1/3, -z+5/6'
'-x+2/3, -x+y+1/3, -z+5/6'
'y+2/3, x+1/3, -z+5/6'
'x+1/3, y+2/3, z+2/3'
'-y+1/3, x-y+2/3, z+2/3'
'-x+y+1/3, -x+2/3, z+2/3'
'x-y+1/3, -y+2/3, -z+7/6'
'-x+1/3, -x+y+2/3, -z+7/6'
'y+1/3, x+2/3, -z+7/6'
'-x, -y, -z'
'y, -x+y, -z'
'x-y, x, -z'
'-x+y, y, z-1/2'
'x, x-y, z-1/2'
'-y, -x, z-1/2'
'-x+2/3, -y+1/3, -z+1/3'
'y+2/3, -x+y+1/3, -z+1/3'
'x-y+2/3, x+1/3, -z+1/3'
'-x+y+2/3, y+1/3, z-1/6'
'x+2/3, x-y+1/3, z-1/6'
'-y+2/3, -x+1/3, z-1/6'
'-x+1/3, -y+2/3, -z+2/3'
'y+1/3, -x+y+2/3, -z+2/3'
'x-y+1/3, x+2/3, -z+2/3'
'-x+y+1/3, y+2/3, z+1/6'
'x+1/3, x-y+2/3, z+1/6'
'-y+1/3, -x+2/3, z+1/6'

loop_
_atom_site_label
_atom_site_type_symbol
_atom_site_fract_x
_atom_site_fract_y
_atom_site_fract_z
_atom_site_U_iso_or_equiv
_atom_site_adp_type
_atom_site_occupancy
_atom_site_site_symmetry_order
_atom_site_calc_flag
_atom_site_refinement_flags_posn
_atom_site_refinement_flags_adp
_atom_site_refinement_flags_occupancy
_atom_site_disorder_assembly
_atom_site_disorder_group
Cs1 Cs 0.0000 0.0000 0.06494(2) 0.0287(3) Uani 1 3 d S T P . .
Cs2 Cs 0.0000 0.0000 0.0000 0.0156(3) Uani 1 6 d S T P . .
Ti1 Ti 0.03663(10) -0.16866(10) 0.02911(2) 0.0114(4) Uani 1 1 d . . . . .
Cl3 Cl -0.0601(2) -0.1708(2) 0.09823(5) 0.0371(7) Uani 1 1 d . . . . .
O5 O -0.0177(5) -0.3014(5) 0.02696(13) 0.0257(16) Uani 1 1 d . . . . .
O6 O 0.1455(4) -0.1779(4) 0.02983(11) 0.0199(14) Uani 1 1 d . . . . .
O7 O 0.0418(5) -0.1991(5) 0.06255(11) 0.0225(15) Uani 1 1 d . . . . .
O8 O 0.1646(4) 0.1984(4) 0.00003(10) 0.0176(13) Uani 1 1 d . . . . .
O9 O -0.1151(4) 0.0641(4) 0.03594(10) 0.0145(12) Uani 1 1 d . . . . .
O10 O 0.0562(4) 0.1571(4) 0.03452(10) 0.0148(12) Uani 1 1 d . . . . .
Ti2 Ti -0.17026(10) -0.20443(10) 0.02907(2) 0.0115(4) Uani 1 1 d . . . . .
O1 O -0.2100(5) -0.3343(4) 0.02665(13) 0.0248(15) Uani 1 1 d . . . . .
O2 O -0.1984(4) -0.2415(5) 0.06253(10) 0.0214(15) Uani 1 1 d . . . . .
O3 O -0.3007(4) -0.2539(4) 0.02993(11) 0.0182(13) Uani 1 1 d . . . . .
O4 O -0.4483(8) -0.2914(9) -0.00622(18) 0.065(4) Uani 1 1 d . . . A 1
N1 N -0.4863(9) -0.2354(10) 0.0316(3) 0.025(3) Uani 0.55 1 d . . . A 1
C1 C -0.3454(6) -0.2217(6) 0.03066(14) 0.0178(18) Uani 1 1 d . . . . .
C2 C -0.4407(6) -0.2831(6) 0.03234(18) 0.023(2) Uani 1 1 d . . . A 1
C3 C -0.4699(13) -0.3452(14) 0.0142(4) 0.036(5) Uani 0.55 1 d . . . A 1
Cl1 Cl -0.6667 -0.3333 0.01154(19) 0.077(3) Uani 1 3 d S T P . .
Cl2 Cl 0.2158(2) -0.1175(2) 0.0833 0.0299(8) Uani 1 2 d S T P . .
Cl4 Cl -0.0350(4) -0.2538(4) 0.16545(10) 0.0828(16) Uani 1 1 d . . . . .
O12 O -0.223(3) -0.439(2) 0.0608(5) 0.040(9) Uani 0.25 1 d . . . . .
O13 O -0.122(2) -0.374(2) 0.0708(6) 0.033(7) Uiso 0.25 1 d . . . . .
O15 O -0.0671(10) -0.1307(11) 0.20314(18) 0.079(5) Uani 1 1 d . . . . .
O11 O -0.383(3) -0.454(2) 0.0651(4) 0.103(13) Uani 0.5 1 d . . . . .
O14 O -0.0292(6) -0.4101(5) 0.06708(17) 0.040(2) Uani 1 1 d . . . . .
N2 N -0.4542(15) -0.3707(15) 0.0331(5) 0.043(6) Uani 0.45 1 d . . . B 2
C4 C -0.4847(17) -0.271(2) 0.0143(7) 0.056(10) Uani 0.45 1 d . . . C 2

loop_
_atom_site_aniso_label
_atom_site_aniso_U_11
_atom_site_aniso_U_22
_atom_site_aniso_U_33
_atom_site_aniso_U_23
_atom_site_aniso_U_13
_atom_site_aniso_U_12
Cs1 0.0309(4) 0.0309(4) 0.0243(6) 0.000 0.000 0.0155(2)
Cs2 0.0159(4) 0.0159(4) 0.0151(6) 0.000 0.000 0.0079(2)
Ti1 0.0128(7) 0.0127(7) 0.0106(7) 0.0015(5) -0.0004(5) 0.0077(6)
Cl3 0.0357(15) 0.0514(18) 0.0247(13) 0.0028(12) 0.0001(11) 0.0222(14)
O5 0.026(4) 0.016(3) 0.032(4) 0.000(3) -0.003(3) 0.009(3)
O6 0.019(3) 0.018(3) 0.025(3) -0.001(3) 0.000(3) 0.011(3)
O7 0.021(4) 0.032(4) 0.017(3) 0.007(3) 0.000(3) 0.015(3)
O8 0.019(3) 0.024(4) 0.012(3) -0.001(2) -0.001(2) 0.013(3)
O9 0.015(3) 0.016(3) 0.013(3) 0.000(2) 0.002(2) 0.008(3)
O10 0.014(3) 0.014(3) 0.016(3) 0.003(2) 0.003(2) 0.007(3)
Ti2 0.0106(7) 0.0120(7) 0.0098(7) 0.0016(5) 0.0011(5) 0.0041(6)
O1 0.031(4) 0.013(3) 0.030(4) -0.001(3) 0.001(3) 0.011(3)
O2 0.019(3) 0.035(4) 0.011(3) 0.007(3) 0.005(3) 0.015(3)
O3 0.014(3) 0.015(3) 0.021(3) -0.001(3) -0.003(3) 0.003(3)
O4 0.048(7) 0.094(10) 0.038(6) -0.010(6) -0.005(5) 0.025(7)
N1 0.010(7) 0.022(8) 0.038(9) -0.005(7) 0.005(6) 0.005(6)
C1 0.014(4) 0.020(5) 0.013(4) 0.000(3) 0.001(3) 0.003(4)
C2 0.010(4) 0.019(5) 0.031(5) -0.002(4) 0.002(4) 0.002(4)
C3 0.023(10) 0.033(11) 0.038(12) -0.027(10) 0.001(8) 0.004(9)
Cl1 0.056(3) 0.056(3) 0.119(8) 0.000 0.000 0.0281(14)
Cl2 0.0308(14) 0.0308(14) 0.0274(18) 0.0098(7) -0.0098(7) 0.0148(16)
Cl4 0.069(3) 0.092(4) 0.093(4) 0.005(3) 0.012(3) 0.045(3)
O12 0.07(3) 0.020(15) 0.032(17) -0.004(13) -0.023(18) 0.024(18)
O15 0.098(10) 0.152(14) 0.046(6) -0.042(7) -0.040(7) 0.106(11)
O11 0.20(4) 0.12(3) 0.030(12) 0.014(14) 0.029(17) 0.11(3)
O14 0.036(5) 0.023(4) 0.065(6) 0.002(4) -0.023(4) 0.017(4)
N2 0.028(12) 0.024(11) 0.063(17) 0.021(11) 0.004(11) 0.003(10)
C4 0.007(11) 0.06(2) 0.08(3) 0.024(19) 0.001(13) 0.004(13)

loop_
_atom_type_symbol
_atom_type_description
_atom_type_scat_dispersion_real
_atom_type_scat_dispersion_imag
_atom_type_scat_source
C C 0.0033 0.0016 'International Tables Vol C Tables 4.2.6.8 and 6.1.1.4'
Cl Cl 0.1484 0.1585 'International Tables Vol C Tables 4.2.6.8 and 6.1.1.4'
Cs Cs -0.3680 2.1192 'International Tables Vol C Tables 4.2.6.8 and 6.1.1.4'
N N 0.0061 0.0033 'International Tables Vol C Tables 4.2.6.8 and 6.1.1.4'
O O 0.0106 0.0060 'International Tables Vol C Tables 4.2.6.8 and 6.1.1.4'
Ti Ti 0.2776 0.4457 'International Tables Vol C Tables 4.2.6.8 and 6.1.1.4'

loop_
_geom_angle_atom_site_label_1
_geom_angle_atom_site_label_2
_geom_angle_atom_site_label_3
_geom_angle
_geom_angle_site_symmetry_1
_geom_angle_site_symmetry_3
Cs2 Cs1 Ti1 57.52(2) . 2
Cs2 Cs1 Ti1 57.52(2) . 3
Ti1 Cs1 Ti1 93.87(3) 3 2
Cl3 Cs1 Cs2 126.78(6) 3 .
Cl3 Cs1 Cs2 126.78(6) . .
Cl3 Cs1 Cs2 126.78(6) 2 .
Cl3 Cs1 Ti1 154.98(6) . 2
Cl3 Cs1 Ti1 108.82(6) 3 2
Cl3 Cs1 Ti1 74.69(6) 2 2
Cl3 Cs1 Ti1 74.69(6) 3 3
Cl3 Cs1 Ti1 108.82(6) . 3
Cl3 Cs1 Ti1 154.98(6) 2 3
Cl3 Cs1 Cl3 87.83(8) 2 3
Cl3 Cs1 Cl3 87.83(8) 2 .
Cl3 Cs1 Cl3 87.83(8) 3 .
O9 Cs1 Cs2 58.15(10) 3 .
O9 Cs1 Cs2 58.15(10) 2 .
O9 Cs1 Cs2 58.14(10) . .
O9 Cs1 Ti1 109.82(11) 3 3
O9 Cs1 Ti1 25.57(11) . 3
O9 Cs1 Ti1 73.31(11) . 2
O9 Cs1 Ti1 25.57(11) 3 2
O9 Cs1 Ti1 109.82(11) 2 2
O9 Cs1 Ti1 73.31(11) 2 3
O9 Cs1 Cl3 130.70(12) . 2
O9 Cs1 Cl3 131.31(12) 3 3
O9 Cs1 Cl3 130.70(12) 2 3
O9 Cs1 Cl3 130.70(12) 3 .
O9 Cs1 Cl3 68.64(12) . 3
O9 Cs1 Cl3 68.64(12) 3 2
O9 Cs1 Cl3 68.64(12) 2 .
O9 Cs1 Cl3 131.31(12) . .
O9 Cs1 Cl3 131.31(12) 2 2
O9 Cs1 O9 94.71(14) 3 .
O9 Cs1 O9 94.71(14) 2 .
O9 Cs1 O9 94.72(14) 2 3
O10 Cs1 Cs2 53.37(12) 3 .
O10 Cs1 Cs2 53.37(12) . .
O10 Cs1 Cs2 53.37(12) 2 .
O10 Cs1 Ti1 105.31(12) 2 2
O10 Cs1 Ti1 24.70(12) 2 3
O10 Cs1 Ti1 71.53(12) . 3
O10 Cs1 Ti1 71.53(12) 3 2
O10 Cs1 Ti1 105.31(12) 3 3
O10 Cs1 Ti1 24.70(12) . 2
O10 Cs1 Cl3 92.28(13) 2 .
O10 Cs1 Cl3 179.65(14) 2 2
O10 Cs1 Cl3 91.84(13) . 2
O10 Cs1 Cl3 91.84(13) 3 .
O10 Cs1 Cl3 179.65(14) 3 3
O10 Cs1 Cl3 179.65(14) . .
O10 Cs1 Cl3 91.84(13) 2 3
O10 Cs1 Cl3 92.28(13) . 3
O10 Cs1 Cl3 92.28(13) 3 2
O10 Cs1 O9 49.03(16) 3 3
O10 Cs1 O9 111.51(16) . 2
O10 Cs1 O9 111.52(16) 2 3
O10 Cs1 O9 49.02(16) . 3
O10 Cs1 O9 111.51(16) 3 .
O10 Cs1 O9 49.02(16) 2 .
O10 Cs1 O9 49.03(16) 2 2
O10 Cs1 O9 49.03(16) . .
O10 Cs1 O9 49.02(16) 3 2
O10 Cs1 O10 88.05(17) 2 3
O10 Cs1 O10 88.05(17) 2 .
O10 Cs1 O10 88.05(17) 3 .
O8 Cs2 O8 60.0 20 3
O8 Cs2 O8 60.0 2 21
O8 Cs2 O8 60.0 20 .
O8 Cs2 O8 180.0(2) 21 3
O8 Cs2 O8 120.000(1) 19 20
O8 Cs2 O8 120.0 20 21
O8 Cs2 O8 120.0 2 .
O8 Cs2 O8 60.000(1) 19 3
O8 Cs2 O8 120.000(1) 3 .
O8 Cs2 O8 120.0 2 3
O8 Cs2 O8 60.0 19 2
O8 Cs2 O8 180.0 19 .
O8 Cs2 O8 180.0(2) 20 2
O8 Cs2 O8 120.000(1) 19 21
O8 Cs2 O8 60.0 21 .
O10 Cs2 O8 48.51(16) 21 2
O10 Cs2 O8 89.87(15) 21 19
O10 Cs2 O8 48.61(15) . .
O10 Cs2 O8 131.49(16) 3 2
O10 Cs2 O8 131.49(16) 21 20
O10 Cs2 O8 131.39(15) 20 2
O10 Cs2 O8 48.51(16) 20 .
O10 Cs2 O8 48.61(15) 2 2
O10 Cs2 O8 90.13(15) 20 3
O10 Cs2 O8 90.13(15) 3 19
O10 Cs2 O8 48.61(15) 20 20
O10 Cs2 O8 131.49(16) 20 19
O10 Cs2 O8 90.13(15) 21 .
O10 Cs2 O8 48.51(16) . 21
O10 Cs2 O8 131.39(15) . 19
O10 Cs2 O8 131.49(16) 19 21
O10 Cs2 O8 48.61(15) 3 3
O10 Cs2 O8 48.61(15) 21 21
O10 Cs2 O8 89.87(15) 2 3
O10 Cs2 O8 89.87(15) 20 21
O10 Cs2 O8 48.51(16) 3 20
O10 Cs2 O8 90.13(15) 2 21
O10 Cs2 O8 131.39(15) 2 20
O10 Cs2 O8 48.51(16) 2 19
O10 Cs2 O8 131.39(15) 19 .
O10 Cs2 O8 90.13(15) . 20
O10 Cs2 O8 89.87(15) 3 .
O10 Cs2 O8 89.87(15) 19 20
O10 Cs2 O8 131.49(16) 2 .
O10 Cs2 O8 131.49(16) . 3
O10 Cs2 O8 48.61(15) 19 19
O10 Cs2 O8 48.51(16) 19 3
O10 Cs2 O8 131.39(15) 21 3
O10 Cs2 O8 89.87(15) . 2
O10 Cs2 O8 90.13(15) 19 2
O10 Cs2 O8 131.39(15) 3 21
O10 Cs2 O10 180.0(3) 21 3
O10 Cs2 O10 82.87(16) 3 2
O10 Cs2 O10 82.87(16) 19 21
O10 Cs2 O10 97.13(16) . 20
O10 Cs2 O10 180.0 . 19
O10 Cs2 O10 82.87(16) 19 20
O10 Cs2 O10 97.13(16) 21 2
O10 Cs2 O10 82.87(16) 21 20
O10 Cs2 O10 180.0(4) 20 2
O10 Cs2 O10 97.13(16) 3 20
O10 Cs2 O10 97.12(16) . 21
O10 Cs2 O10 82.87(16) . 2
O10 Cs2 O10 97.13(16) 19 3
O10 Cs2 O10 97.13(16) 19 2
O10 Cs2 O10 82.88(16) . 3
Cs2 Ti1 Cs1 59.83(3) . .
O5 Ti1 Cs1 137.3(2) . .
O5 Ti1 Cs2 135.2(2) . .
O5 Ti1 O7 79.6(3) . .
O6 Ti1 Cs1 124.8(2) . .
O6 Ti1 Cs2 128.5(2) . .
O6 Ti1 O5 80.1(3) . .
O6 Ti1 O7 77.9(3) . .
O7 Ti1 Cs1 74.0(2) . .
O7 Ti1 Cs2 133.8(2) . .
O8 Ti1 Cs1 119.1(2) 3 .
O8 Ti1 Cs2 59.3(2) 3 .
O8 Ti1 O5 88.8(3) 3 .
O8 Ti1 O6 94.2(3) 3 .
O8 Ti1 O7 166.8(3) 3 .
O8 Ti1 O9 100.9(3) 3 2
O8 Ti1 O10 98.7(3) 3 3
O9 Ti1 Cs1 54.1(2) 2 .
O9 Ti1 Cs2 67.8(2) 2 .
O9 Ti1 O5 91.4(3) 2 .
O9 Ti1 O6 162.5(3) 2 .
O9 Ti1 O7 85.6(3) 2 .
O9 Ti1 O10 97.2(3) 2 3
O10 Ti1 Cs1 46.2(2) 3 .
O10 Ti1 Cs2 57.3(2) 3 .
O10 Ti1 O5 167.3(3) 3 .
O10 Ti1 O6 89.1(3) 3 .
O10 Ti1 O7 91.7(3) 3 .
C1 O6 Ti1 132.3(6) 2 .
Ti1 O8 Cs2 93.4(3) 2 .
Ti1 O8 Ti2 173.2(5) 2 19
Ti2 O8 Cs2 93.4(3) 19 .
Cs1 O9 Cs2 69.46(12) . .
Ti1 O9 Cs1 100.3(3) 3 .
Ti1 O9 Cs2 84.8(2) 3 .
Ti1 O9 Ti2 151.9(4) 3 3
Ti2 O9 Cs1 100.3(3) 3 .
Ti2 O9 Cs2 84.7(2) 3 .
Cs1 O10 Cs2 76.80(14) . .
Ti1 O10 Cs1 109.1(3) 2 .
Ti1 O10 Cs2 95.1(2) 2 .
Ti2 O10 Cs1 109.2(3) 3 .
Ti2 O10 Cs2 95.1(2) 3 .
Ti2 O10 Ti1 141.7(4) 3 2
Cs2 Ti2 Cs1 59.83(3) . .
O8 Ti2 Cs1 119.1(2) 19 .
O8 Ti2 Cs2 59.3(2) 19 .
O8 Ti2 O9 101.3(3) 19 2
O8 Ti2 O10 98.5(3) 19 2
O8 Ti2 O1 88.6(3) 19 .
O8 Ti2 O2 166.8(3) 19 .
O8 Ti2 O3 94.0(3) 19 .
O9 Ti2 Cs1 54.1(2) 2 .
O9 Ti2 Cs2 67.8(2) 2 .
O9 Ti2 O10 97.2(3) 2 2
O9 Ti2 O1 91.5(3) 2 .
O9 Ti2 O2 85.0(3) 2 .
O9 Ti2 O3 162.6(3) 2 .
O10 Ti2 Cs1 46.2(2) 2 .
O10 Ti2 Cs2 57.3(2) 2 .
O10 Ti2 O1 167.5(3) 2 .
O10 Ti2 O2 92.1(3) 2 .
O10 Ti2 O3 88.5(3) 2 .
O1 Ti2 Cs1 137.6(2) . .
O1 Ti2 Cs2 134.9(2) . .
O1 Ti2 O2 79.6(3) . .
O2 Ti2 Cs1 74.0(2) . .
O2 Ti2 Cs2 133.8(2) . .
O3 Ti2 Cs1 124.2(2) . .
O3 Ti2 Cs2 128.2(2) . .
O3 Ti2 O1 80.7(3) . .
O3 Ti2 O2 78.3(3) . .
C1 O3 Ti2 133.3(6) . .
O6 C1 C2 115.9(9) 3 .
O3 C1 O6 128.2(9) . 3
O3 C1 C2 116.0(9) . .
N1 C2 C1 109.6(10) . .
N1 C2 C3 109.6(14) . .
C3 C2 C1 110.5(11) . .
C2 C3 O4 104.4(16) . .

loop_
_geom_bond_atom_site_label_1
_geom_bond_atom_site_label_2
_geom_bond_distance
_geom_bond_site_symmetry_2
Cs1 Cs2 4.0362(13) .
Cs1 Ti1 4.1464(17) 3
Cs1 Ti1 4.1464(17) 2
Cs1 Cl3 3.455(3) 3
Cs1 Cl3 3.455(3) .
Cs1 Cl3 3.455(3) 2
Cs1 O9 3.415(6) 2
Cs1 O9 3.415(6) .
Cs1 O9 3.415(7) 3
Cs1 O10 3.168(6) 2
Cs1 O10 3.168(6) 3
Cs1 O10 3.168(6) .
Cs2 O8 3.391(7) 3
Cs2 O8 3.391(7) 2
Cs2 O8 3.391(7) 20
Cs2 O8 3.391(7) 21
Cs2 O8 3.391(7) 19
Cs2 O8 3.391(7) .
Cs2 O10 3.327(7) 20
Cs2 O10 3.327(7) 3
Cs2 O10 3.327(7) 21
Cs2 O10 3.327(7) 2
Cs2 O10 3.327(7) .
Cs2 O10 3.327(7) 19
Ti1 O5 2.136(7) .
Ti1 O6 2.098(7) .
Ti1 O7 2.167(7) .
Ti1 O8 1.811(7) 3
Ti1 O9 1.819(7) 2
Ti1 O10 1.833(6) 3
O6 C1 1.254(12) 2
O8 Ti1 1.811(7) 2
O8 Ti2 1.812(7) 19
O9 Ti1 1.819(7) 3
O9 Ti2 1.822(7) 3
O10 Ti1 1.833(6) 2
O10 Ti2 1.833(7) 3
Ti2 O8 1.812(7) 19
Ti2 O9 1.822(7) 2
Ti2 O10 1.833(7) 2
Ti2 O1 2.131(7) .
Ti2 O2 2.170(7) .
Ti2 O3 2.104(7) .
O3 C1 1.234(13) .
O4 C3 1.54(3) .
N1 C2 1.49(2) .
C1 O6 1.254(12) 3
C1 C2 1.547(13) .
C2 C3 1.50(2) .
O12 O13 1.75(5) .

loop_
_geom_torsion_atom_site_label_1
_geom_torsion_atom_site_label_2
_geom_torsion_atom_site_label_3
_geom_torsion_atom_site_label_4
_geom_torsion
_geom_torsion_site_symmetry_1
_geom_torsion_site_symmetry_4
O6 C1 C2 N1 2.4(13) 3 .
O6 C1 C2 C3 123.3(15) 3 .
Ti2 O3 C1 O6 4.6(15) . 3
Ti2 O3 C1 C2 -176.7(6) . .
O3 C1 C2 N1 -176.4(10) . .
O3 C1 C2 C3 -55.5(16) . .
N1 C2 C3 O4 60.6(16) . .
C1 C2 C3 O4 -60.3(17) . .
